data_7218814
loop_
_publ_author_name
'Perlovich, German L.'
'Ryzhakov, Alex M.'
'Tkachev, Valery V.'
'Proshin, Alexey N.'

_publ_section_title
;
 Adamantane derivatives of sulfonamide molecular crystals: structure,
 sublimation thermodynamic characteristics, molecular packing, and
 hydrogen bond networks
;
_journal_issue 4
_journal_name_full CrystEngComm
_journal_page_first 753
_journal_paper_doi 10.1039/C4CE02076F
_journal_volume 17
_journal_year 2015
_chemical_formula_moiety 'C18 H24 F N O2 S'
_chemical_formula_sum 'C18 H24 F N O2 S'
_chemical_formula_weight 337.44
_chemical_melting_point 410.5
_chemical_name_systematic 'N-(3,5-Dimethyl-adamantan-1-yl)-4-fluoro-benzenesulfonamide '
_space_group_IT_number 14
_symmetry_cell_setting monoclinic
_symmetry_space_group_name_Hall '-P 2yn'
_symmetry_space_group_name_H-M 'P 1 21/n 1'
_atom_sites_solution_hydrogens geom
_atom_sites_solution_primary direct
_atom_sites_solution_secondary difmap
_audit_creation_method SHELXTL
_cell_angle_alpha 90.00
_cell_angle_beta 97.386(2)
_cell_angle_gamma 90.00
_cell_formula_units_Z 4
_cell_length_a 10.5261(3)
_cell_length_b 11.5499(3)
_cell_length_c 14.1017(4)
_cell_measurement_reflns_used 3703
_cell_measurement_temperature 150.01(10)
_cell_measurement_theta_max 31.5276
_cell_measurement_theta_min 2.9073
_cell_volume 1700.19(8)
_computing_cell_refinement 'bruker XSCANS'
_computing_data_collection 'bruker XSCANS'
_computing_data_reduction 'BRUKER SHELXTL'
_computing_molecular_graphics 'BRUKER SHELXTL'
_computing_publication_material 'BRUKER SHELXTL'
_computing_structure_refinement 'BRUKER SHELXTL'
_computing_structure_solution 'BRUKER SHELXTL'
_diffrn_ambient_temperature 150.01(10)
_diffrn_detector_area_resol_mean 16.2060
_diffrn_measured_fraction_theta_full 0.994
_diffrn_measured_fraction_theta_max 0.994
_diffrn_measurement_device_type 'Xcalibur, Eos'
_diffrn_measurement_method '\w scans'
_diffrn_radiation_monochromator graphite
_diffrn_radiation_source 'Enhance (Mo) X-ray Source'
_diffrn_radiation_type MoK\a
_diffrn_radiation_wavelength 0.71073
_diffrn_reflns_av_R_equivalents 0.0153
_diffrn_reflns_av_sigmaI/netI 0.0267
_diffrn_reflns_limit_h_max 13
_diffrn_reflns_limit_h_min -14
_diffrn_reflns_limit_k_max 14
_diffrn_reflns_limit_k_min -15
_diffrn_reflns_limit_l_max 15
_diffrn_reflns_limit_l_min -19
_diffrn_reflns_number 8870
_diffrn_reflns_theta_full 29.06
_diffrn_reflns_theta_max 29.06
_diffrn_reflns_theta_min 2.91
_diffrn_standards_decay_% none
_diffrn_standards_number 9777
_exptl_absorpt_coefficient_mu 0.209
_exptl_absorpt_correction_T_max 1.00000
_exptl_absorpt_correction_T_min 0.97321
_exptl_absorpt_correction_type multi-scan
_exptl_absorpt_process_details SCALE3
_exptl_crystal_colour colourless
_exptl_crystal_density_diffrn 1.318
_exptl_crystal_density_meas ?
_exptl_crystal_density_method 'not measured'
_exptl_crystal_description prism
_exptl_crystal_F_000 720
_exptl_crystal_recrystallization_method 'Re-crystallisation from solvent: isopropyl '
_exptl_crystal_size_max .45
_exptl_crystal_size_mid .40
_exptl_crystal_size_min .35
_refine_diff_density_max 0.300
_refine_diff_density_min -0.364
_refine_diff_density_rms 0.048
_refine_ls_extinction_method none
_refine_ls_goodness_of_fit_ref 1.045
_refine_ls_hydrogen_treatment none
_refine_ls_matrix_type full
_refine_ls_number_parameters 208
_refine_ls_number_reflns 4527
_refine_ls_number_restraints 0
_refine_ls_restrained_S_all 1.045
_refine_ls_R_factor_all 0.0445
_refine_ls_R_factor_gt 0.0356
_refine_ls_shift/su_max 0.000
_refine_ls_shift/su_mean 0.000
_refine_ls_structure_factor_coef Fsqd
_refine_ls_weighting_details 'calc w=1/[\s^2^(Fo^2^)+(0.0432P)^2^+0.4148P] where P=(Fo^2^+2Fc^2^)/3'
_refine_ls_weighting_scheme calc
_refine_ls_wR_factor_gt 0.0872
_refine_ls_wR_factor_ref 0.0925
_reflns_number_gt 3840
_reflns_number_total 4527
_reflns_threshold_expression >2sigma(I)
_cod_data_source_file c4ce02076f2.cif
_cod_data_source_block 49
_cod_depositor_comments
;
The following automatic conversions were performed:

'_exptl_crystal_density_meas' value 'none' was changed to '?' - the
value is perceived as not measured.

Automatic conversion script
Id: cif_fix_values 3008 2015-01-20 13:52:24Z robertas 

 Adding full bibliography for 7218810--7218815.cif.
;
_cod_database_code 7218814

loop_
_symmetry_equiv_pos_as_xyz
'x, y, z'
'-x+1/2, y+1/2, -z+1/2'
'-x, -y, -z'
'x-1/2, -y-1/2, z-1/2'

loop_
_atom_site_label
_atom_site_type_symbol
_atom_site_fract_x
_atom_site_fract_y
_atom_site_fract_z
_atom_site_U_iso_or_equiv
_atom_site_adp_type
_atom_site_occupancy
_atom_site_symmetry_multiplicity
_atom_site_calc_flag
_atom_site_refinement_flags
S S 0.01809(3) 0.30275(2) 0.026898(19) 0.01870(8) Uani 1 1 d .
F F -0.32469(10) 0.04746(9) -0.25825(7) 0.0551(3) Uani 1 1 d .
O1 O -0.05679(9) 0.39264(8) 0.06397(6) 0.0259(2) Uani 1 1 d .
O2 O 0.07853(8) 0.21710(8) 0.09147(6) 0.02346(19) Uani 1 1 d .
N1 N 0.12227(9) 0.36696(9) -0.02761(7) 0.0214(2) Uani 1 1 d .
H1 H 0.1064 0.4369 -0.0431 0.026 Uiso 1 1 d .
C1 C -0.08576(11) 0.22577(11) -0.05965(8) 0.0200(2) Uani 1 1 d .
C2 C -0.13676(12) 0.28085(12) -0.14395(9) 0.0267(3) Uani 1 1 d .
H2 H -0.1160 0.3575 -0.1549 0.032 Uiso 1 1 calc R
C3 C -0.21839(13) 0.22085(14) -0.21124(9) 0.0324(3) Uani 1 1 d .
H3 H -0.2538 0.2562 -0.2678 0.039 Uiso 1 1 calc R
C4 C -0.24584(13) 0.10701(14) -0.19219(10) 0.0335(3) Uani 1 1 d .
C5 C -0.19780(13) 0.05098(12) -0.10924(10) 0.0329(3) Uani 1 1 d .
H5 H -0.2192 -0.0257 -0.0987 0.040 Uiso 1 1 calc R
C6 C -0.11655(12) 0.11188(11) -0.04175(9) 0.0252(3) Uani 1 1 d .
H6 H -0.0829 0.0765 0.0152 0.030 Uiso 1 1 calc R
C7 C 0.23755(11) 0.31478(10) -0.06132(8) 0.0175(2) Uani 1 1 d .
C8 C 0.20690(11) 0.20252(10) -0.11778(9) 0.0212(2) Uani 1 1 d .
H81 H 0.1416 0.2171 -0.1715 0.025 Uiso 1 1 calc R
H82 H 0.1744 0.1449 -0.0771 0.025 Uiso 1 1 calc R
C9 C 0.32951(12) 0.15754(11) -0.15400(9) 0.0240(3) Uani 1 1 d .
H9 H 0.3104 0.0855 -0.1897 0.029 Uiso 1 1 calc R
C10 C 0.43147(12) 0.13420(11) -0.06870(9) 0.0262(3) Uani 1 1 d .
H101 H 0.5081 0.1040 -0.0913 0.031 Uiso 1 1 calc R
H102 H 0.4002 0.0765 -0.0274 0.031 Uiso 1 1 calc R
C11 C 0.46405(11) 0.24575(12) -0.01187(8) 0.0249(3) Uani 1 1 d .
C12 C 0.34105(11) 0.29140(11) 0.02334(8) 0.0223(2) Uani 1 1 d .
H121 H 0.3098 0.2349 0.0657 0.027 Uiso 1 1 calc R
H123 H 0.3599 0.3624 0.0592 0.027 Uiso 1 1 calc R
C13 C 0.28751(12) 0.40472(11) -0.12743(9) 0.0228(2) Uani 1 1 d .
H131 H 0.3053 0.4767 -0.0928 0.027 Uiso 1 1 calc R
H132 H 0.2223 0.4199 -0.1811 0.027 Uiso 1 1 calc R
C14 C 0.41024(12) 0.36154(11) -0.16467(9) 0.0239(2) Uani 1 1 d .
C15 C 0.51118(12) 0.33656(12) -0.07880(9) 0.0264(3) Uani 1 1 d .
H151 H 0.5315 0.4077 -0.0435 0.032 Uiso 1 1 calc R
H152 H 0.5889 0.3089 -0.1014 0.032 Uiso 1 1 calc R
C16 C 0.37936(12) 0.24779(12) -0.21945(8) 0.0255(3) Uani 1 1 d .
H162 H 0.3152 0.2619 -0.2740 0.031 Uiso 1 1 calc R
H161 H 0.4559 0.2188 -0.2430 0.031 Uiso 1 1 calc R
C17 C 0.56614(14) 0.22226(17) 0.07335(11) 0.0427(4) Uani 1 1 d .
H171 H 0.5349 0.1654 0.1143 0.064 Uiso 1 1 calc R
H172 H 0.5851 0.2927 0.1085 0.064 Uiso 1 1 calc R
H173 H 0.6426 0.1939 0.0507 0.064 Uiso 1 1 calc R
C18 C 0.45973(15) 0.45187(13) -0.23009(11) 0.0379(3) Uani 1 1 d .
H181 H 0.3955 0.4665 -0.2835 0.057 Uiso 1 1 calc R
H182 H 0.5360 0.4235 -0.2528 0.057 Uiso 1 1 calc R
H183 H 0.4788 0.5224 -0.1951 0.057 Uiso 1 1 calc R

loop_
_atom_site_aniso_label
_atom_site_aniso_U_11
_atom_site_aniso_U_22
_atom_site_aniso_U_33
_atom_site_aniso_U_23
_atom_site_aniso_U_13
_atom_site_aniso_U_12
S 0.02016(14) 0.01751(14) 0.01987(13) 0.00370(10) 0.00813(10) 0.00480(11)
F 0.0509(6) 0.0553(6) 0.0544(6) -0.0239(5) -0.0116(5) -0.0002(5)
O1 0.0291(4) 0.0218(4) 0.0299(4) 0.0024(4) 0.0158(4) 0.0072(4)
O2 0.0257(4) 0.0244(4) 0.0207(4) 0.0060(3) 0.0045(3) 0.0043(4)
N1 0.0220(5) 0.0150(5) 0.0295(5) 0.0040(4) 0.0125(4) 0.0047(4)
C1 0.0161(5) 0.0226(6) 0.0225(5) 0.0036(4) 0.0068(4) 0.0042(4)
C2 0.0241(6) 0.0301(7) 0.0265(6) 0.0094(5) 0.0053(5) 0.0046(5)
C3 0.0279(6) 0.0451(8) 0.0239(6) 0.0028(6) 0.0024(5) 0.0081(6)
C4 0.0258(6) 0.0402(8) 0.0339(7) -0.0123(6) 0.0017(5) 0.0039(6)
C5 0.0307(7) 0.0232(7) 0.0454(8) -0.0040(6) 0.0069(6) 0.0020(5)
C6 0.0245(6) 0.0220(6) 0.0299(6) 0.0045(5) 0.0064(5) 0.0050(5)
C7 0.0176(5) 0.0158(5) 0.0202(5) -0.0007(4) 0.0072(4) 0.0027(4)
C8 0.0192(5) 0.0198(6) 0.0254(5) -0.0039(4) 0.0055(4) -0.0005(4)
C9 0.0234(6) 0.0212(6) 0.0286(6) -0.0092(5) 0.0082(5) -0.0003(5)
C10 0.0238(6) 0.0227(6) 0.0336(6) 0.0010(5) 0.0097(5) 0.0072(5)
C11 0.0191(5) 0.0313(7) 0.0241(6) -0.0026(5) 0.0025(4) 0.0052(5)
C12 0.0223(5) 0.0257(6) 0.0192(5) -0.0022(4) 0.0041(4) 0.0033(5)
C13 0.0239(6) 0.0194(6) 0.0268(6) 0.0031(5) 0.0104(4) 0.0028(5)
C14 0.0237(6) 0.0235(6) 0.0269(6) 0.0003(5) 0.0123(5) 0.0011(5)
C15 0.0194(5) 0.0283(7) 0.0328(6) -0.0080(5) 0.0080(5) -0.0019(5)
C16 0.0246(6) 0.0322(7) 0.0212(5) -0.0053(5) 0.0083(4) 0.0024(5)
C17 0.0282(7) 0.0632(11) 0.0347(7) -0.0020(7) -0.0032(6) 0.0149(7)
C18 0.0400(8) 0.0326(8) 0.0469(8) 0.0077(6) 0.0276(7) 0.0017(6)

loop_
_atom_type_symbol
_atom_type_description
_atom_type_scat_dispersion_real
_atom_type_scat_dispersion_imag
_atom_type_scat_source
C C 0.0033 0.0016 'International Tables Vol C Tables 4.2.6.8 and 6.1.1.4'
H H 0.0000 0.0000 'International Tables Vol C Tables 4.2.6.8 and 6.1.1.4'
N N 0.0061 0.0033 'International Tables Vol C Tables 4.2.6.8 and 6.1.1.4'
O O 0.0106 0.0060 'International Tables Vol C Tables 4.2.6.8 and 6.1.1.4'
S S 0.1246 0.1234 'International Tables Vol C Tables 4.2.6.8 and 6.1.1.4'
F F 0.0171 0.0103 'International Tables Vol C Tables 4.2.6.8 and 6.1.1.4'

loop_
_geom_angle_atom_site_label_1
_geom_angle_atom_site_label_2
_geom_angle_atom_site_label_3
_geom_angle
O2 S O1 118.97(5)
O2 S N1 110.41(5)
O1 S N1 106.31(5)
O2 S C1 105.97(6)
O1 S C1 107.09(5)
N1 S C1 107.59(5)
C7 N1 S 127.14(8)
C7 N1 H1 116.5
S N1 H1 116.2
C6 C1 C2 121.02(12)
C6 C1 S 119.31(9)
C2 C1 S 119.67(10)
C3 C2 C1 119.62(13)
C3 C2 H2 120.2
C1 C2 H2 120.2
C4 C3 C2 118.13(12)
C4 C3 H3 120.9
C2 C3 H3 120.9
F C4 C5 118.19(14)
F C4 C3 118.39(13)
C5 C4 C3 123.42(13)
C4 C5 C6 118.17(13)
C4 C5 H5 120.9
C6 C5 H5 120.9
C1 C6 C5 119.64(12)
C1 C6 H6 120.2
C5 C6 H6 120.2
N1 C7 C12 110.49(9)
N1 C7 C13 106.12(9)
C12 C7 C13 109.14(10)
N1 C7 C8 112.50(9)
C12 C7 C8 109.65(10)
C13 C7 C8 108.82(9)
C7 C8 C9 109.17(9)
C7 C8 H81 109.8
C9 C8 H81 109.8
C7 C8 H82 109.8
C9 C8 H82 109.8
H81 C8 H82 108.3
C16 C9 C10 109.53(10)
C16 C9 C8 109.74(10)
C10 C9 C8 109.41(10)
C16 C9 H9 109.4
C10 C9 H9 109.4
C8 C9 H9 109.4
C9 C10 C11 110.50(10)
C9 C10 H101 109.5
C11 C10 H101 109.5
C9 C10 H102 109.5
C11 C10 H102 109.5
H101 C10 H102 108.1
C17 C11 C10 110.43(12)
C17 C11 C15 110.74(11)
C10 C11 C15 108.73(10)
C17 C11 C12 110.03(10)
C10 C11 C12 108.41(10)
C15 C11 C12 108.43(10)
C7 C12 C11 110.63(9)
C7 C12 H121 109.5
C11 C12 H121 109.5
C7 C12 H123 109.5
C11 C12 H123 109.5
H121 C12 H123 108.1
C7 C13 C14 110.89(10)
C7 C13 H131 109.5
C14 C13 H131 109.5
C7 C13 H132 109.5
C14 C13 H132 109.5
H131 C13 H132 108.0
C18 C14 C15 110.50(11)
C18 C14 C16 110.28(10)
C15 C14 C16 108.45(10)
C18 C14 C13 110.56(11)
C15 C14 C13 108.58(10)
C16 C14 C13 108.41(10)
C14 C15 C11 111.62(10)
C14 C15 H151 109.3
C11 C15 H151 109.3
C14 C15 H152 109.3
C11 C15 H152 109.3
H151 C15 H152 108.0
C9 C16 C14 110.24(9)
C9 C16 H162 109.6
C14 C16 H162 109.6
C9 C16 H161 109.6
C14 C16 H161 109.6
H162 C16 H161 108.1
C11 C17 H171 109.5
C11 C17 H172 109.5
H171 C17 H172 109.5
C11 C17 H173 109.5
H171 C17 H173 109.5
H172 C17 H173 109.5
C14 C18 H181 109.5
C14 C18 H182 109.5
H181 C18 H182 109.5
C14 C18 H183 109.5
H181 C18 H183 109.5
H182 C18 H183 109.5

loop_
_geom_bond_atom_site_label_1
_geom_bond_atom_site_label_2
_geom_bond_distance
S O2 1.4365(9)
S O1 1.4416(9)
S N1 1.6000(10)
S C1 1.7698(12)
F C4 1.3531(16)
N1 C7 1.4866(14)
N1 H1 0.8478
C1 C6 1.3856(17)
C1 C2 1.3935(16)
C2 C3 1.3819(19)
C2 H2 0.9300
C3 C4 1.380(2)
C3 H3 0.9300
C4 C5 1.375(2)
C5 C6 1.3867(19)
C5 H5 0.9300
C6 H6 0.9300
C7 C12 1.5332(16)
C7 C13 1.5332(16)
C7 C8 1.5340(16)
C8 C9 1.5382(16)
C8 H81 0.9700
C8 H82 0.9700
C9 C16 1.5291(18)
C9 C10 1.5295(18)
C9 H9 0.9800
C10 C11 1.5327(18)
C10 H101 0.9700
C10 H102 0.9700
C11 C17 1.5299(18)
C11 C15 1.5353(19)
C11 C12 1.5382(16)
C12 H121 0.9700
C12 H123 0.9700
C13 C14 1.5388(16)
C13 H131 0.9700
C13 H132 0.9700
C14 C18 1.5279(17)
C14 C15 1.5322(18)
C14 C16 1.5376(18)
C15 H151 0.9700
C15 H152 0.9700
C16 H162 0.9700
C16 H161 0.9700
C17 H171 0.9600
C17 H172 0.9600
C17 H173 0.9600
C18 H181 0.9600
C18 H182 0.9600
C18 H183 0.9600

loop_
_geom_torsion_atom_site_label_1
_geom_torsion_atom_site_label_2
_geom_torsion_atom_site_label_3
_geom_torsion_atom_site_label_4
_geom_torsion
O2 S N1 C7 36.55(11)
O1 S N1 C7 166.89(10)
C1 S N1 C7 -78.66(11)
O2 S C1 C6 15.21(11)
O1 S C1 C6 -112.73(10)
N1 S C1 C6 133.33(9)
O2 S C1 C2 -165.73(9)
O1 S C1 C2 66.32(10)
N1 S C1 C2 -47.62(11)
C6 C1 C2 C3 -0.60(18)
S C1 C2 C3 -179.64(10)
C1 C2 C3 C4 -0.39(19)
C2 C3 C4 F -179.34(12)
C2 C3 C4 C5 1.0(2)
F C4 C5 C6 179.71(12)
C3 C4 C5 C6 -0.7(2)
C2 C1 C6 C5 0.99(18)
S C1 C6 C5 -179.97(9)
C4 C5 C6 C1 -0.36(19)
S N1 C7 C12 -74.09(13)
S N1 C7 C13 167.73(9)
S N1 C7 C8 48.82(13)
N1 C7 C8 C9 177.31(9)
C12 C7 C8 C9 -59.31(12)
C13 C7 C8 C9 60.00(12)
C7 C8 C9 C16 -60.38(12)
C7 C8 C9 C10 59.82(13)
C16 C9 C10 C11 59.68(12)
C8 C9 C10 C11 -60.65(13)
C9 C10 C11 C17 -179.94(10)
C9 C10 C11 C15 -58.25(12)
C9 C10 C11 C12 59.44(13)
N1 C7 C12 C11 -175.86(10)
C13 C7 C12 C11 -59.53(13)
C8 C7 C12 C11 59.58(13)
C17 C11 C12 C7 -179.72(12)
C10 C11 C12 C7 -58.86(13)
C15 C11 C12 C7 59.03(13)
N1 C7 C13 C14 178.27(10)
C12 C7 C13 C14 59.20(12)
C8 C7 C13 C14 -60.44(12)
C7 C13 C14 C18 -179.73(11)
C7 C13 C14 C15 -58.36(13)
C7 C13 C14 C16 59.27(13)
C18 C14 C15 C11 -179.87(10)
C16 C14 C15 C11 -58.89(12)
C13 C14 C15 C11 58.71(13)
C17 C11 C15 C14 -179.93(11)
C10 C11 C15 C14 58.57(13)
C12 C11 C15 C14 -59.11(13)
C10 C9 C16 C14 -60.02(13)
C8 C9 C16 C14 60.11(13)
C18 C14 C16 C9 -179.85(11)
C15 C14 C16 C9 59.02(12)
C13 C14 C16 C9 -58.69(13)
